data_4505726
loop_
_publ_author_name
'Lee, In Su'
'Shin, Dong Mok'
'Chung, Young Keun'

_publ_section_title
;
 Self-Assembly of Organometallic&#x2212;Organic Hybrid Supramolecular
 Arrays from Ferrocenyl Dipyridines and Aromatic Carboxylic Acids
;
_journal_issue 4
_journal_name_full 'Crystal Growth &amp; Design'
_journal_page_first 521
_journal_paper_doi 10.1021/cg0340695
_journal_volume 3
_journal_year 2003
_chemical_formula_sum 'C68 H64 Fe2 N4 O10'
_chemical_formula_weight 1208.93
_chemical_name_systematic
; 
 ? 
;
_space_group_IT_number 1
_symmetry_cell_setting triclinic
_symmetry_space_group_name_Hall 'P 1'
_symmetry_space_group_name_H-M 'P 1'
_atom_sites_solution_hydrogens geom
_atom_sites_solution_primary direct
_atom_sites_solution_secondary difmap
_audit_creation_method SHELXL-97
_cell_angle_alpha 99.329(4)
_cell_angle_beta 101.505(5)
_cell_angle_gamma 106.720(5)
_cell_formula_units_Z 1
_cell_length_a 9.3960(10)
_cell_length_b 10.2460(10)
_cell_length_c 16.1260(10)
_cell_measurement_temperature 293(2)
_cell_volume 1416.6(2)
_computing_structure_refinement 'SHELXL-97 (Sheldrick, 1997)'
_computing_structure_solution 'SHELXS-97 (Sheldrick, 1990)'
_diffrn_ambient_temperature 293(2)
_diffrn_measured_fraction_theta_full 0.924
_diffrn_measured_fraction_theta_max 0.924
_diffrn_radiation_monochromator graphite
_diffrn_radiation_source 'fine-focus sealed tube'
_diffrn_radiation_type MoK\a
_diffrn_radiation_wavelength 0.71073
_diffrn_reflns_av_R_equivalents 0.0000
_diffrn_reflns_av_sigmaI/netI 0.0696
_diffrn_reflns_limit_h_max 11
_diffrn_reflns_limit_h_min -12
_diffrn_reflns_limit_k_max 13
_diffrn_reflns_limit_k_min -13
_diffrn_reflns_limit_l_max 20
_diffrn_reflns_limit_l_min -19
_diffrn_reflns_number 8923
_diffrn_reflns_theta_full 27.42
_diffrn_reflns_theta_max 27.42
_diffrn_reflns_theta_min 3.81
_exptl_absorpt_coefficient_mu 0.579
_exptl_crystal_density_diffrn 1.417
_exptl_crystal_density_method 'not measured'
_exptl_crystal_F_000 632
_exptl_crystal_size_max 0.5
_exptl_crystal_size_mid 0.3
_exptl_crystal_size_min 0.3
_refine_diff_density_max 0.880
_refine_diff_density_min -0.585
_refine_diff_density_rms 0.093
_refine_ls_abs_structure_details 'Flack H D (1983), Acta Cryst. A39, 876-881'
_refine_ls_abs_structure_Flack 0.00
_refine_ls_extinction_method none
_refine_ls_goodness_of_fit_ref 1.075
_refine_ls_hydrogen_treatment mixed
_refine_ls_matrix_type full
_refine_ls_number_parameters 782
_refine_ls_number_reflns 8923
_refine_ls_number_restraints 1
_refine_ls_restrained_S_all 1.075
_refine_ls_R_factor_all 0.0962
_refine_ls_R_factor_gt 0.0780
_refine_ls_shift/su_max 0.251
_refine_ls_shift/su_mean 0.042
_refine_ls_structure_factor_coef Fsqd
_refine_ls_weighting_details 'calc w=1/[\s^2^(Fo^2^)+(0.0811P)^2^+2.5198P] where P=(Fo^2^+2Fc^2^)/3'
_refine_ls_weighting_scheme calc
_refine_ls_wR_factor_gt 0.1816
_refine_ls_wR_factor_ref 0.1975
_reflns_number_gt 7418
_reflns_number_total 8923
_reflns_threshold_expression >2sigma(I)
_cod_data_source_file cg0340695si20030429_013801.cif
_cod_data_source_block iso2
_cod_depositor_comments
;
The following automatic conversions were performed:

'_symmetry_cell_setting' value 'TRICLINIC' changed to 'triclinic'
according to /home/saulius/struct/CIF-dictionaries/cif_core.dic
dictionary named 'cif_core.dic' version 2.4.1 from 2010-06-29.

Automatic conversion script
Id: cif_fix_values 1715 2011-07-08 13:25:40Z adriana 
;
_cod_original_sg_symbol_H-M P1
_cod_database_code 4505726

loop_
_symmetry_equiv_pos_as_xyz
'x, y, z'

loop_
_atom_site_label
_atom_site_type_symbol
_atom_site_fract_x
_atom_site_fract_y
_atom_site_fract_z
_atom_site_U_iso_or_equiv
_atom_site_adp_type
_atom_site_occupancy
_atom_site_symmetry_multiplicity
_atom_site_calc_flag
_atom_site_refinement_flags
Fe1 Fe 0.9094 0.0514 0.9554 0.0331(3) Uani 1 1 d .
Fe2 Fe 0.47382(11) 0.43838(10) 0.19204(6) 0.0348(3) Uani 1 1 d .
N1 N 0.1762(12) 0.2079(12) 0.6930(8) 0.045(3) Uani 1 1 d .
N2 N 0.4094(13) 0.1915(16) 0.5485(9) 0.051(3) Uani 1 1 d .
N3 N 0.9659(14) 0.3091(16) 0.5990(8) 0.051(3) Uani 1 1 d .
N4 N 1.2066(16) 0.2755(16) 0.4511(8) 0.056(3) Uani 1 1 d .
C1 C 0.6963(12) 0.0730(13) 0.9671(7) 0.034(2) Uani 1 1 d .
C2 C 0.8257(14) 0.1548(12) 1.0408(8) 0.041(3) Uani 1 1 d .
H2 H 0.8612 0.2522 1.0578 0.049 Uiso 1 1 calc R
C3 C 0.8890(12) 0.0695(12) 1.0823(6) 0.037(2) Uani 1 1 d .
H3 H 0.9671 0.0978 1.1335 0.044 Uiso 1 1 calc R
C4 C 0.8080(15) -0.0778(12) 1.0290(8) 0.040(3) Uani 1 1 d .
H4 H 0.8274 -0.1589 1.0387 0.047 Uiso 1 1 calc R
C5 C 0.6944(14) -0.0655(16) 0.9601(9) 0.049(3) Uani 1 1 d .
H5 H 0.6270 -0.1407 0.9158 0.059 Uiso 1 1 calc R
C6 C 0.9548(11) 0.1048(11) 0.8450(8) 0.034(2) Uani 1 1 d .
C7 C 1.0753(14) 0.1952(14) 0.9184(9) 0.041(3) Uani 1 1 d .
H7 H 1.1046 0.2925 0.9333 0.049 Uiso 1 1 calc R
C8 C 1.1430(14) 0.1120(14) 0.9651(9) 0.044(3) Uani 1 1 d .
H8 H 1.2226 0.1430 1.0158 0.053 Uiso 1 1 calc R
C9 C 1.0590(14) -0.0352(11) 0.9152(9) 0.039(2) Uani 1 1 d .
H9 H 1.0771 -0.1138 0.9306 0.046 Uiso 1 1 calc R
C10 C 0.9542(15) -0.0381(12) 0.8455(9) 0.041(3) Uani 1 1 d .
H10 H 0.8905 -0.1182 0.8036 0.049 Uiso 1 1 calc R
C11 C 0.6066(11) 0.1291(9) 0.9118(8) 0.033(2) Uani 1 1 d .
H11 H 0.6379 0.2255 0.9170 0.040 Uiso 1 1 calc R
C12 C 0.4703(14) 0.0432(15) 0.8487(9) 0.042(3) Uani 1 1 d .
H12 H 0.4424 -0.0538 0.8394 0.050 Uiso 1 1 calc R
C13 C 0.3693(13) 0.1083(14) 0.7960(8) 0.039(3) Uani 1 1 d .
C14 C 0.2580(14) 0.0179(16) 0.7211(9) 0.048(3) Uani 1 1 d .
C15 C 0.1667(14) 0.0768(16) 0.6732(8) 0.045(3) Uani 1 1 d .
H15 H 0.0932 0.0192 0.6232 0.054 Uiso 1 1 calc R
C16 C 0.3823(16) 0.2457(17) 0.8181(11) 0.049(3) Uani 1 1 d .
H16 H 0.4541 0.3058 0.8680 0.059 Uiso 1 1 calc R
C17 C 0.2847(17) 0.2932(16) 0.7636(10) 0.056(4) Uani 1 1 d .
H17 H 0.2949 0.3878 0.7764 0.068 Uiso 1 1 calc R
C18 C 0.241(2) -0.1321(18) 0.6918(14) 0.072(6) Uani 1 1 d .
H18A H 0.1688 -0.1703 0.6355 0.086 Uiso 1 1 calc R
H18B H 0.2032 -0.1826 0.7326 0.086 Uiso 1 1 calc R
H18C H 0.3386 -0.1404 0.6884 0.086 Uiso 1 1 calc R
C19 C 0.8507(14) 0.1508(15) 0.7818(8) 0.042(3) Uani 1 1 d .
H19 H 0.8633 0.2459 0.7919 0.050 Uiso 1 1 calc R
C20 C 0.7395(16) 0.0649(17) 0.7111(8) 0.052(3) Uani 1 1 d .
H20 H 0.7325 -0.0290 0.6989 0.063 Uiso 1 1 calc R
C21 C 0.6340(16) 0.1044(15) 0.6546(8) 0.042(3) Uani 1 1 d .
C22 C 0.5402(14) 0.0192(15) 0.5764(9) 0.042(3) Uani 1 1 d .
C23 C 0.4304(16) 0.0641(17) 0.5268(10) 0.052(3) Uani 1 1 d .
H23 H 0.3669 0.0026 0.4750 0.062 Uiso 1 1 calc R
C24 C 0.6178(16) 0.2367(16) 0.6763(10) 0.044(3) Uani 1 1 d .
H24 H 0.6813 0.2996 0.7276 0.053 Uiso 1 1 calc R
C25 C 0.5065(15) 0.2778(13) 0.6218(9) 0.046(3) Uani 1 1 d .
H25 H 0.5018 0.3675 0.6380 0.055 Uiso 1 1 calc R
C26 C 0.5579(18) -0.1267(17) 0.5447(10) 0.054(3) Uani 1 1 d .
H26A H 0.5134 -0.1904 0.5775 0.065 Uiso 1 1 calc R
H26B H 0.6651 -0.1159 0.5533 0.065 Uiso 1 1 calc R
H26C H 0.5061 -0.1632 0.4840 0.065 Uiso 1 1 calc R
C27 C 0.4292(15) 0.3875(16) 0.3059(7) 0.050(3) Uani 1 1 d .
C28 C 0.4380(15) 0.5257(15) 0.3062(7) 0.043(3) Uani 1 1 d .
H28 H 0.5077 0.6060 0.3457 0.051 Uiso 1 1 calc R
C29 C 0.3109(15) 0.5192(16) 0.2290(10) 0.050(3) Uani 1 1 d .
H29 H 0.2843 0.5946 0.2141 0.060 Uiso 1 1 calc R
C30 C 0.2446(12) 0.3849(16) 0.1868(9) 0.049(3) Uani 1 1 d .
H30 H 0.1636 0.3524 0.1367 0.059 Uiso 1 1 calc R
C31 C 0.3146(14) 0.2968(14) 0.2289(9) 0.048(3) Uani 1 1 d .
H31 H 0.2908 0.2005 0.2101 0.057 Uiso 1 1 calc R
C32 C 0.6768(14) 0.4167(13) 0.1797(10) 0.041(3) Uani 1 1 d .
C33 C 0.6856(14) 0.5609(11) 0.1876(9) 0.039(3) Uani 1 1 d .
H33 H 0.7531 0.6383 0.2302 0.046 Uiso 1 1 calc R
C34 C 0.5691(15) 0.5590(16) 0.1161(9) 0.050(3) Uani 1 1 d .
H34 H 0.5504 0.6387 0.1031 0.061 Uiso 1 1 calc R
C35 C 0.4889(14) 0.4281(14) 0.0695(8) 0.055(4) Uani 1 1 d .
H35 H 0.4025 0.4022 0.0228 0.067 Uiso 1 1 calc R
C36 C 0.5604(12) 0.3339(14) 0.1047(8) 0.042(3) Uani 1 1 d .
H36 H 0.5346 0.2382 0.0822 0.051 Uiso 1 1 calc R
C37 C 0.5276(14) 0.3415(14) 0.3617(9) 0.044(3) Uani 1 1 d .
H37 H 0.5182 0.2472 0.3471 0.053 Uiso 1 1 calc R
C38 C 0.6320(15) 0.4186(13) 0.4327(9) 0.045(3) Uani 1 1 d .
H38 H 0.6362 0.5113 0.4488 0.054 Uiso 1 1 calc R
C39 C 0.7485(15) 0.3733(17) 0.4924(10) 0.047(3) Uani 1 1 d .
C40 C 0.8484(17) 0.4740(17) 0.5706(9) 0.052(3) Uani 1 1 d .
C41 C 0.9537(15) 0.4333(18) 0.6199(10) 0.050(3) Uani 1 1 d .
H41 H 1.0202 0.4959 0.6706 0.060 Uiso 1 1 calc R
C42 C 0.7683(18) 0.2422(17) 0.4730(10) 0.053(3) Uani 1 1 d .
H42 H 0.7073 0.1749 0.4228 0.063 Uiso 1 1 calc R
C43 C 0.8734(18) 0.2174(18) 0.5268(11) 0.065(4) Uani 1 1 d .
H43 H 0.8851 0.1298 0.5142 0.079 Uiso 1 1 calc R
C44 C 0.841(2) 0.6122(19) 0.6022(12) 0.064(4) Uani 1 1 d .
H44A H 0.7544 0.6034 0.6266 0.076 Uiso 1 1 calc R
H44B H 0.8297 0.6574 0.5548 0.076 Uiso 1 1 calc R
H44C H 0.9339 0.6671 0.6461 0.076 Uiso 1 1 calc R
C45 C 0.7866(14) 0.3638(15) 0.2355(8) 0.050(3) Uani 1 1 d .
H45 H 0.7625 0.2670 0.2243 0.060 Uiso 1 1 calc R
C46 C 0.9068(16) 0.4332(13) 0.2953(9) 0.043(3) Uani 1 1 d .
H46 H 0.9323 0.5300 0.3050 0.052 Uiso 1 1 calc R
C47 C 1.0094(14) 0.3852(13) 0.3503(9) 0.041(3) Uani 1 1 d .
C48 C 1.1250(14) 0.4705(12) 0.4258(9) 0.040(3) Uani 1 1 d .
C49 C 1.2223(17) 0.4139(17) 0.4742(12) 0.060(4) Uani 1 1 d .
H49 H 1.2989 0.4714 0.5230 0.072 Uiso 1 1 calc R
C50 C 1.0027(17) 0.2411(14) 0.3320(9) 0.045(3) Uani 1 1 d .
H50 H 0.9285 0.1794 0.2836 0.054 Uiso 1 1 calc R
C51 C 1.0982(17) 0.1907(14) 0.3812(10) 0.051(3) Uani 1 1 d .
H51 H 1.0885 0.0964 0.3663 0.061 Uiso 1 1 calc R
C52 C 1.144(2) 0.6245(17) 0.4578(13) 0.062(4) Uani 1 1 d .
H52A H 1.0470 0.6323 0.4648 0.074 Uiso 1 1 calc R
H52B H 1.1758 0.6756 0.4162 0.074 Uiso 1 1 calc R
H52C H 1.2196 0.6624 0.5127 0.074 Uiso 1 1 calc R
C53 C 0.8423(15) 0.5808(15) 0.9104(12) 0.052(4) Uani 1 1 d .
C54 C 0.9682(15) 0.5911(12) 0.8764(10) 0.052(3) Uani 1 1 d .
H54 H 0.9561 0.5958 0.8184 0.062 Uiso 1 1 calc R
C55 C 1.1125(14) 0.5949(12) 0.9232(9) 0.045(3) Uani 1 1 d .
C56 C 1.1141(18) 0.5735(16) 1.0085(10) 0.051(3) Uani 1 1 d .
H56 H 1.2043 0.5700 1.0430 0.062 Uiso 1 1 calc R
C57 C 0.9921(19) 0.5582(16) 1.0411(11) 0.055(4) Uani 1 1 d .
H57 H 1.0003 0.5475 1.0978 0.066 Uiso 1 1 calc R
C58 C 0.8581(18) 0.5579(15) 0.9934(11) 0.053(4) Uani 1 1 d .
H58 H 0.7734 0.5419 1.0167 0.063 Uiso 1 1 calc R
C59 C 0.6930(17) 0.5860(14) 0.8518(12) 0.059(4) Uani 1 1 d .
C60 C 1.2451(13) 0.6026(11) 0.8836(9) 0.037(2) Uani 1 1 d .
C61 C 0.2799(12) 0.9025(12) 0.2246(8) 0.035(2) Uani 1 1 d .
C62 C 0.4137(12) 0.8962(12) 0.2762(8) 0.035(2) Uani 1 1 d .
H62 H 0.4183 0.8799 0.3316 0.042 Uiso 1 1 calc R
C63 C 0.5399(14) 0.9148(13) 0.2421(10) 0.038(3) Uani 1 1 d .
C64 C 0.5275(16) 0.9268(17) 0.1556(11) 0.058(4) Uani 1 1 d .
H64 H 0.6112 0.9327 0.1320 0.070 Uiso 1 1 calc R
C65 C 0.3874(19) 0.9298(18) 0.1041(11) 0.057(4) Uani 1 1 d .
H65 H 0.3806 0.9434 0.0480 0.069 Uiso 1 1 calc R
C66 C 0.2578(15) 0.9119(15) 0.1394(10) 0.044(3) Uani 1 1 d .
H66 H 0.1624 0.9067 0.1062 0.053 Uiso 1 1 calc R
C67 C 0.1449(13) 0.8759(14) 0.2623(9) 0.044(3) Uani 1 1 d .
C68 C 0.6874(11) 0.9039(13) 0.2890(10) 0.048(3) Uani 1 1 d .
O1 O 0.5911(14) 0.5748(14) 0.8910(10) 0.072(3) Uani 1 1 d .
O2 O 0.6869(17) 0.596(2) 0.7796(10) 0.099(5) Uani 1 1 d .
O3 O 1.3657(12) 0.6063(13) 0.9388(8) 0.061(3) Uani 1 1 d .
O4 O 1.2352(11) 0.6139(15) 0.8110(7) 0.071(4) Uani 1 1 d .
O5 O 0.1519(13) 0.8678(11) 0.3402(8) 0.060(3) Uani 1 1 d .
O6 O 0.0206(11) 0.8907(14) 0.2120(8) 0.065(3) Uani 1 1 d D
O7 O 0.6939(13) 0.8856(17) 0.3672(12) 0.086(4) Uani 1 1 d .
O8 O 0.7944(14) 0.9096(16) 0.2525(13) 0.089(5) Uani 1 1 d .
O9 O 0.9587(17) 0.874(2) 0.4668(10) 0.087(4) Uani 1 1 d .
H01 H 0.883(15) 0.902(13) 0.444(9) 0.08(4) Uiso 1 1 d .
O10 O 0.4165(18) 0.6027(16) 0.6773(10) 0.079(4) Uani 1 1 d .
H03 H 0.497(11) 0.651(9) 0.721(6) 0.04(2) Uiso 1 1 d .
H101 H 0.042(10) 0.288(8) 0.647(6) 0.04(2) Uiso 1 1 d .
H102 H 0.262(8) 0.238(7) 0.485(5) 0.024(15) Uiso 1 1 d .
H103 H 1.441(9) 0.599(8) 0.912(5) 0.020(16) Uiso 1 1 d .
H104 H -0.077(18) 0.88(3) 0.230(18) 0.22(12) Uiso 1 1 d D

loop_
_atom_site_aniso_label
_atom_site_aniso_U_11
_atom_site_aniso_U_22
_atom_site_aniso_U_33
_atom_site_aniso_U_23
_atom_site_aniso_U_13
_atom_site_aniso_U_12
Fe1 0.0285(7) 0.0386(8) 0.0349(8) 0.0121(6) 0.0082(5) 0.0131(6)
Fe2 0.0327(7) 0.0413(8) 0.0322(7) 0.0106(6) 0.0042(6) 0.0167(6)
N1 0.032(4) 0.056(6) 0.056(6) 0.023(5) 0.001(4) 0.028(4)
N2 0.034(5) 0.079(7) 0.061(7) 0.042(6) 0.022(5) 0.029(5)
N3 0.042(5) 0.082(7) 0.044(5) 0.030(5) 0.009(4) 0.035(5)
N4 0.067(7) 0.086(9) 0.042(6) 0.033(6) 0.028(5) 0.046(7)
C1 0.028(5) 0.053(6) 0.025(4) 0.005(4) 0.006(4) 0.022(4)
C2 0.051(6) 0.036(5) 0.040(6) 0.010(5) 0.024(5) 0.010(5)
C3 0.039(5) 0.051(5) 0.025(4) 0.007(4) 0.025(4) 0.011(4)
C4 0.048(6) 0.033(5) 0.045(6) 0.011(4) 0.021(5) 0.017(4)
C5 0.029(5) 0.077(9) 0.042(6) 0.015(6) 0.009(5) 0.019(5)
C6 0.020(4) 0.038(5) 0.055(6) 0.023(5) 0.021(4) 0.014(4)
C7 0.041(6) 0.049(6) 0.046(6) 0.020(5) 0.028(5) 0.017(5)
C8 0.039(5) 0.051(6) 0.042(6) 0.013(5) 0.021(4) 0.007(5)
C9 0.042(5) 0.030(5) 0.044(6) 0.010(4) 0.010(4) 0.011(4)
C10 0.041(5) 0.033(5) 0.052(6) 0.012(4) 0.009(5) 0.018(4)
C11 0.024(4) 0.025(4) 0.053(6) 0.014(4) 0.019(4) 0.004(3)
C12 0.028(5) 0.053(6) 0.049(6) 0.026(5) 0.011(4) 0.013(4)
C13 0.033(5) 0.065(7) 0.029(5) 0.014(5) 0.001(4) 0.032(5)
C14 0.031(5) 0.069(8) 0.040(6) 0.017(6) -0.003(5) 0.017(5)
C15 0.031(5) 0.073(8) 0.031(5) 0.012(5) 0.003(4) 0.021(5)
C16 0.041(6) 0.064(8) 0.055(8) 0.019(6) 0.015(5) 0.031(6)
C17 0.063(8) 0.082(9) 0.054(8) 0.028(7) 0.020(6) 0.060(7)
C18 0.060(10) 0.054(9) 0.076(12) 0.010(8) -0.018(8) 0.006(7)
C19 0.041(6) 0.056(7) 0.039(6) 0.025(5) 0.001(4) 0.029(5)
C20 0.052(7) 0.080(8) 0.023(4) 0.010(5) 0.009(4) 0.021(6)
C21 0.048(6) 0.059(6) 0.032(5) 0.016(5) 0.019(4) 0.029(5)
C22 0.030(5) 0.059(7) 0.047(7) 0.021(6) 0.010(5) 0.024(5)
C23 0.045(7) 0.068(8) 0.040(6) 0.016(6) -0.003(5) 0.023(6)
C24 0.041(6) 0.064(7) 0.043(6) 0.027(6) 0.009(5) 0.036(6)
C25 0.047(7) 0.055(7) 0.056(7) 0.029(6) 0.011(5) 0.041(6)
C26 0.052(7) 0.059(8) 0.047(7) 0.008(6) 0.002(5) 0.023(6)
C27 0.049(6) 0.079(9) 0.019(4) 0.014(5) 0.002(4) 0.019(6)
C28 0.043(6) 0.067(7) 0.021(4) 0.001(4) 0.012(4) 0.026(5)
C29 0.040(5) 0.080(9) 0.049(7) 0.019(6) 0.016(5) 0.046(6)
C30 0.022(5) 0.077(9) 0.051(7) 0.023(6) -0.007(4) 0.026(5)
C31 0.032(5) 0.046(6) 0.052(7) 0.017(6) -0.006(5) 0.003(5)
C32 0.036(5) 0.037(6) 0.058(7) 0.021(5) 0.011(5) 0.018(5)
C33 0.040(6) 0.024(4) 0.054(7) 0.018(4) 0.010(5) 0.009(4)
C34 0.032(5) 0.077(9) 0.053(7) 0.040(7) 0.007(5) 0.023(5)
C35 0.051(6) 0.067(8) 0.049(7) 0.020(5) -0.017(5) 0.039(6)
C36 0.032(5) 0.068(7) 0.032(5) 0.005(5) -0.002(4) 0.033(5)
C37 0.040(6) 0.050(6) 0.045(6) 0.016(5) 0.025(5) 0.008(5)
C38 0.041(6) 0.051(6) 0.059(7) 0.025(5) 0.009(5) 0.035(5)
C39 0.034(5) 0.064(7) 0.050(7) 0.030(6) 0.009(5) 0.020(5)
C40 0.051(7) 0.068(9) 0.036(7) 0.019(6) 0.014(5) 0.012(6)
C41 0.035(6) 0.076(9) 0.046(7) 0.025(7) 0.017(5) 0.020(6)
C42 0.053(7) 0.060(7) 0.043(7) 0.011(6) 0.010(6) 0.018(6)
C43 0.060(9) 0.082(10) 0.057(9) 0.029(8) 0.029(7) 0.011(7)
C44 0.061(8) 0.074(10) 0.058(9) 0.013(7) 0.021(7) 0.025(7)
C45 0.047(6) 0.087(8) 0.030(5) 0.015(5) 0.004(4) 0.048(6)
C46 0.046(6) 0.038(5) 0.044(6) 0.004(4) 0.000(5) 0.022(4)
C47 0.041(6) 0.039(6) 0.050(7) 0.021(5) 0.024(5) 0.009(4)
C48 0.043(6) 0.033(5) 0.048(7) 0.016(5) 0.021(5) 0.008(4)
C49 0.046(7) 0.063(8) 0.072(10) 0.037(8) 0.010(6) 0.012(6)
C50 0.059(7) 0.043(6) 0.031(5) 0.006(5) 0.005(5) 0.020(5)
C51 0.062(7) 0.044(6) 0.047(7) 0.012(5) 0.019(6) 0.015(5)
C52 0.066(10) 0.050(8) 0.063(10) 0.018(7) 0.004(7) 0.017(7)
C53 0.026(5) 0.043(6) 0.078(10) 0.002(6) 0.012(6) 0.006(5)
C54 0.052(7) 0.029(5) 0.065(8) 0.012(5) 0.005(6) 0.005(4)
C55 0.042(6) 0.028(5) 0.056(7) 0.008(4) -0.008(5) 0.010(4)
C56 0.056(7) 0.059(8) 0.040(7) 0.014(6) 0.015(5) 0.018(6)
C57 0.073(10) 0.055(8) 0.053(8) 0.022(6) 0.017(7) 0.038(7)
C58 0.062(8) 0.047(6) 0.067(9) 0.028(6) 0.048(7) 0.015(6)
C59 0.062(8) 0.040(6) 0.080(10) 0.009(6) 0.044(7) 0.009(5)
C60 0.043(5) 0.029(4) 0.054(6) 0.024(4) 0.029(5) 0.016(4)
C61 0.028(5) 0.048(6) 0.045(6) 0.015(4) 0.028(4) 0.021(4)
C62 0.025(4) 0.057(6) 0.040(5) 0.015(4) 0.020(4) 0.028(4)
C63 0.033(5) 0.040(6) 0.053(7) 0.012(5) 0.023(5) 0.021(4)
C64 0.035(6) 0.073(9) 0.070(10) 0.002(7) 0.019(6) 0.025(6)
C65 0.052(8) 0.078(10) 0.050(8) 0.020(7) 0.030(7) 0.019(7)
C66 0.032(5) 0.048(7) 0.060(8) 0.014(6) 0.015(5) 0.020(5)
C67 0.025(5) 0.064(7) 0.050(6) 0.011(5) 0.003(4) 0.031(5)
C68 0.013(4) 0.050(6) 0.075(8) 0.007(5) -0.001(4) 0.015(4)
O1 0.042(5) 0.078(7) 0.101(9) 0.004(6) 0.037(6) 0.023(5)
O2 0.065(8) 0.172(15) 0.063(8) 0.023(8) 0.007(6) 0.051(9)
O3 0.039(4) 0.089(7) 0.061(6) 0.028(5) 0.021(4) 0.021(4)
O4 0.036(4) 0.150(10) 0.055(6) 0.060(6) 0.026(4) 0.043(5)
O5 0.062(6) 0.073(6) 0.075(7) 0.038(5) 0.032(5) 0.049(5)
O6 0.037(4) 0.122(9) 0.060(6) 0.030(6) 0.012(4) 0.061(6)
O7 0.031(5) 0.125(10) 0.119(11) 0.050(9) 0.015(6) 0.042(6)
O8 0.041(6) 0.087(8) 0.167(15) 0.045(9) 0.051(8) 0.040(6)
O9 0.070(8) 0.151(12) 0.059(7) 0.039(8) 0.015(6) 0.059(8)
O10 0.076(8) 0.089(7) 0.073(8) 0.019(6) -0.004(6) 0.042(6)

loop_
_atom_type_symbol
_atom_type_description
_atom_type_scat_dispersion_real
_atom_type_scat_dispersion_imag
_atom_type_scat_source
C C 0.0033 0.0016 'International Tables Vol C Tables 4.2.6.8 and 6.1.1.4'
H H 0.0000 0.0000 'International Tables Vol C Tables 4.2.6.8 and 6.1.1.4'
Fe Fe 0.3463 0.8444 'International Tables Vol C Tables 4.2.6.8 and 6.1.1.4'
N N 0.0061 0.0033 'International Tables Vol C Tables 4.2.6.8 and 6.1.1.4'
O O 0.0106 0.0060 'International Tables Vol C Tables 4.2.6.8 and 6.1.1.4'

loop_
_geom_angle_atom_site_label_1
_geom_angle_atom_site_label_2
_geom_angle_atom_site_label_3
_geom_angle
C2 Fe1 C9 156.8(5)
C2 Fe1 C6 126.2(4)
C9 Fe1 C6 68.4(4)
C2 Fe1 C10 164.4(5)
C9 Fe1 C10 38.2(5)
C6 Fe1 C10 42.1(4)
C2 Fe1 C5 67.5(5)
C9 Fe1 C5 122.9(5)
C6 Fe1 C5 122.8(5)
C10 Fe1 C5 108.5(6)
C2 Fe1 C8 120.6(5)
C9 Fe1 C8 42.7(5)
C6 Fe1 C8 69.0(4)
C10 Fe1 C8 68.5(5)
C5 Fe1 C8 160.2(5)
C2 Fe1 C4 68.9(4)
C9 Fe1 C4 104.7(5)
C6 Fe1 C4 156.1(5)
C10 Fe1 C4 118.6(5)
C5 Fe1 C4 40.5(5)
C8 Fe1 C4 122.4(5)
C2 Fe1 C3 39.3(4)
C9 Fe1 C3 121.1(5)
C6 Fe1 C3 160.8(4)
C10 Fe1 C3 154.9(4)
C5 Fe1 C3 68.2(5)
C8 Fe1 C3 105.8(5)
C4 Fe1 C3 42.4(5)
C2 Fe1 C7 109.2(5)
C9 Fe1 C7 68.8(5)
C6 Fe1 C7 40.8(5)
C10 Fe1 C7 68.7(5)
C5 Fe1 C7 158.7(5)
C8 Fe1 C7 40.2(5)
C4 Fe1 C7 160.1(5)
C3 Fe1 C7 123.6(5)
C2 Fe1 C1 41.0(5)
C9 Fe1 C1 159.1(5)
C6 Fe1 C1 109.8(4)
C10 Fe1 C1 126.5(5)
C5 Fe1 C1 39.2(5)
C8 Fe1 C1 157.8(5)
C4 Fe1 C1 68.1(5)
C3 Fe1 C1 67.6(4)
C7 Fe1 C1 124.4(5)
C35 Fe2 C31 124.4(6)
C35 Fe2 C32 69.2(5)
C31 Fe2 C32 123.5(5)
C35 Fe2 C34 38.9(6)
C31 Fe2 C34 159.2(5)
C32 Fe2 C34 67.8(5)
C35 Fe2 C33 68.6(5)
C31 Fe2 C33 159.2(4)
C32 Fe2 C33 41.4(4)
C34 Fe2 C33 40.6(5)
C35 Fe2 C30 106.3(5)
C31 Fe2 C30 41.5(5)
C32 Fe2 C30 159.5(6)
C34 Fe2 C30 122.0(5)
C33 Fe2 C30 157.4(5)
C35 Fe2 C28 154.6(5)
C31 Fe2 C28 69.0(6)
C32 Fe2 C28 124.3(6)
C34 Fe2 C28 121.4(6)
C33 Fe2 C28 106.2(5)
C30 Fe2 C28 68.4(6)
C35 Fe2 C36 41.8(4)
C31 Fe2 C36 109.1(6)
C32 Fe2 C36 40.3(5)
C34 Fe2 C36 67.0(6)
C33 Fe2 C36 68.6(5)
C30 Fe2 C36 123.2(6)
C28 Fe2 C36 161.5(4)
C35 Fe2 C27 163.5(5)
C31 Fe2 C27 41.2(5)
C32 Fe2 C27 110.2(5)
C34 Fe2 C27 157.2(6)
C33 Fe2 C27 122.5(5)
C30 Fe2 C27 68.1(5)
C28 Fe2 C27 39.5(6)
C36 Fe2 C27 127.2(5)
C35 Fe2 C29 117.4(5)
C31 Fe2 C29 67.9(6)
C32 Fe2 C29 162.4(6)
C34 Fe2 C29 106.3(6)
C33 Fe2 C29 123.4(5)
C30 Fe2 C29 37.7(6)
C28 Fe2 C29 43.3(5)
C36 Fe2 C29 154.5(5)
C27 Fe2 C29 68.4(5)
C15 N1 C17 118.5(10)
C25 N2 C23 115.1(10)
C41 N3 C43 120.4(13)
C51 N4 C49 120.8(12)
C5 C1 C11 129.7(11)
C5 C1 C2 104.9(10)
C11 C1 C2 125.1(11)
C5 C1 Fe1 67.9(7)
C11 C1 Fe1 125.3(8)
C2 C1 Fe1 65.8(6)
C3 C2 C1 111.2(10)
C3 C2 Fe1 72.6(7)
C1 C2 Fe1 73.2(7)
C2 C3 C4 107.0(10)
C2 C3 Fe1 68.1(6)
C4 C3 Fe1 68.8(6)
C5 C4 C3 104.4(10)
C5 C4 Fe1 69.0(7)
C3 C4 Fe1 68.8(6)
C1 C5 C4 112.1(12)
C1 C5 Fe1 72.9(7)
C4 C5 Fe1 70.5(7)
C7 C6 C10 106.5(10)
C7 C6 C19 125.6(10)
C10 C6 C19 127.9(11)
C7 C6 Fe1 71.0(7)
C10 C6 Fe1 69.1(7)
C19 C6 Fe1 124.3(8)
C8 C7 C6 108.9(11)
C8 C7 Fe1 69.8(6)
C6 C7 Fe1 68.2(6)
C7 C8 C9 105.2(11)
C7 C8 Fe1 70.0(7)
C9 C8 Fe1 66.9(6)
C10 C9 C8 110.0(10)
C10 C9 Fe1 71.6(8)
C8 C9 Fe1 70.4(7)
C9 C10 C6 109.3(11)
C9 C10 Fe1 70.1(8)
C6 C10 Fe1 68.8(7)
C1 C11 C12 121.8(9)
C11 C12 C13 120.2(11)
C16 C13 C14 120.5(11)
C16 C13 C12 123.2(12)
C14 C13 C12 116.3(12)
C15 C14 C13 116.4(13)
C15 C14 C18 120.2(13)
C13 C14 C18 123.3(11)
N1 C15 C14 124.4(12)
C13 C16 C17 117.6(14)
N1 C17 C16 122.5(14)
C20 C19 C6 125.2(12)
C19 C20 C21 126.0(14)
C22 C21 C20 123.6(13)
C22 C21 C24 115.7(11)
C20 C21 C24 120.7(13)
C21 C22 C23 119.6(13)
C21 C22 C26 118.9(11)
C23 C22 C26 121.5(13)
N2 C23 C22 125.4(14)
C21 C24 C25 122.0(14)
N2 C25 C24 122.1(12)
C28 C27 C37 127.2(13)
C28 C27 C31 108.6(11)
C37 C27 C31 123.5(14)
C28 C27 Fe2 69.1(7)
C37 C27 Fe2 122.3(10)
C31 C27 Fe2 67.3(7)
C27 C28 C29 106.3(11)
C27 C28 Fe2 71.4(7)
C29 C28 Fe2 69.5(6)
C30 C29 C28 107.1(10)
C30 C29 Fe2 69.8(7)
C28 C29 Fe2 67.3(6)
C29 C30 C31 111.2(11)
C29 C30 Fe2 72.5(7)
C31 C30 Fe2 68.3(6)
C30 C31 C27 106.4(12)
C30 C31 Fe2 70.2(7)
C27 C31 Fe2 71.5(7)
C36 C32 C33 108.9(10)
C36 C32 C45 124.8(11)
C33 C32 C45 125.9(12)
C36 C32 Fe2 71.3(7)
C33 C32 Fe2 70.1(7)
C45 C32 Fe2 130.5(10)
C34 C33 C32 104.9(11)
C34 C33 Fe2 69.0(7)
C32 C33 Fe2 68.6(7)
C35 C34 C33 111.6(10)
C35 C34 Fe2 69.2(8)
C33 C34 Fe2 70.3(7)
C34 C35 C36 108.1(10)
C34 C35 Fe2 71.9(8)
C36 C35 Fe2 71.6(7)
C32 C36 C35 106.1(11)
C32 C36 Fe2 68.4(7)
C35 C36 Fe2 66.6(7)
C38 C37 C27 126.0(13)
C37 C38 C39 127.2(12)
C42 C39 C40 118.3(12)
C42 C39 C38 123.6(13)
C40 C39 C38 118.0(13)
C41 C40 C39 116.7(15)
C41 C40 C44 117.5(15)
C39 C40 C44 125.7(14)
N3 C41 C40 122.4(15)
C43 C42 C39 118.2(15)
C42 C43 N3 124.1(17)
C46 C45 C32 128.8(13)
C45 C46 C47 129.6(12)
C50 C47 C46 121.2(12)
C50 C47 C48 114.0(11)
C46 C47 C48 124.8(12)
C49 C48 C47 120.4(12)
C49 C48 C52 118.3(14)
C47 C48 C52 121.3(11)
N4 C49 C48 121.0(14)
C51 C50 C47 123.6(13)
N4 C51 C50 120.3(13)
C54 C53 C58 116.4(14)
C54 C53 C59 118.4(15)
C58 C53 C59 125.0(13)
C53 C54 C55 124.5(15)
C54 C55 C56 113.0(13)
C54 C55 C60 123.1(12)
C56 C55 C60 123.5(11)
C57 C56 C55 123.0(14)
C56 C57 C58 121.1(14)
C57 C58 C53 121.6(13)
O2 C59 O1 128.9(18)
O2 C59 C53 120.2(15)
O1 C59 C53 110.8(15)
O4 C60 O3 126.9(11)
O4 C60 C55 120.8(11)
O3 C60 C55 112.1(11)
C66 C61 C62 125.2(9)
C66 C61 C67 118.4(11)
C62 C61 C67 115.8(10)
C61 C62 C63 117.5(11)
C64 C63 C62 120.6(12)
C64 C63 C68 116.2(11)
C62 C63 C68 122.7(12)
C63 C64 C65 120.1(12)
C66 C65 C64 119.2(14)
C61 C66 C65 117.0(13)
O5 C67 O6 121.0(12)
O5 C67 C61 124.0(10)
O6 C67 C61 113.5(11)
O8 C68 O7 124.2(13)
O8 C68 C63 120.4(15)
O7 C68 C63 115.4(11)

loop_
_geom_bond_atom_site_label_1
_geom_bond_atom_site_label_2
_geom_bond_distance
Fe1 C2 2.018(13)
Fe1 C9 2.020(12)
Fe1 C6 2.035(11)
Fe1 C10 2.038(14)
Fe1 C5 2.054(13)
Fe1 C8 2.068(12)
Fe1 C4 2.075(12)
Fe1 C3 2.075(9)
Fe1 C7 2.072(12)
Fe1 C1 2.118(10)
Fe2 C35 1.997(13)
Fe2 C31 2.019(13)
Fe2 C32 2.027(12)
Fe2 C34 2.030(13)
Fe2 C33 2.047(12)
Fe2 C30 2.044(11)
Fe2 C28 2.047(11)
Fe2 C36 2.064(13)
Fe2 C27 2.076(12)
Fe2 C29 2.078(12)
N1 C15 1.302(19)
N1 C17 1.34(2)
N2 C25 1.33(2)
N2 C23 1.38(2)
N3 C41 1.31(2)
N3 C43 1.33(2)
N4 C51 1.33(2)
N4 C49 1.36(2)
C1 C5 1.400(19)
C1 C11 1.407(15)
C1 C2 1.452(17)
C2 C3 1.377(16)
C3 C4 1.501(16)
C4 C5 1.428(17)
C6 C7 1.432(18)
C6 C10 1.463(14)
C6 C19 1.496(13)
C7 C8 1.423(18)
C8 C9 1.488(18)
C9 C10 1.329(17)
C11 C12 1.411(17)
C12 C13 1.515(15)
C13 C16 1.36(2)
C13 C14 1.410(17)
C14 C15 1.371(17)
C14 C18 1.48(2)
C16 C17 1.388(18)
C19 C20 1.356(19)
C20 C21 1.403(18)
C21 C22 1.37(2)
C21 C24 1.40(2)
C22 C23 1.407(16)
C22 C26 1.57(2)
C24 C25 1.432(13)
C27 C28 1.39(2)
C27 C37 1.394(18)
C27 C31 1.443(17)
C28 C29 1.521(17)
C29 C30 1.33(2)
C30 C31 1.438(16)
C32 C36 1.409(18)
C32 C33 1.439(15)
C32 C45 1.509(15)
C33 C34 1.416(16)
C34 C35 1.34(2)
C35 C36 1.450(14)
C37 C38 1.31(2)
C38 C39 1.535(15)
C39 C42 1.40(2)
C39 C40 1.44(2)
C40 C41 1.347(19)
C40 C44 1.45(2)
C42 C43 1.29(2)
C45 C46 1.262(18)
C46 C47 1.425(17)
C47 C50 1.438(19)
C47 C48 1.416(19)
C48 C49 1.397(19)
C48 C52 1.53(2)
C50 C51 1.348(19)
C53 C54 1.39(2)
C53 C58 1.38(2)
C53 C59 1.55(2)
C54 C55 1.401(18)
C55 C56 1.427(19)
C55 C60 1.497(17)
C56 C57 1.33(2)
C57 C58 1.34(2)
C59 O2 1.18(2)
C59 O1 1.237(18)
C60 O4 1.182(16)
C60 O3 1.281(15)
C61 C66 1.372(19)
C61 C62 1.387(16)
C61 C67 1.487(15)
C62 C63 1.382(14)
C63 C64 1.40(2)
C63 C68 1.484(15)
C64 C65 1.42(2)
C65 C66 1.422(19)
C67 O5 1.263(18)
C67 O6 1.344(13)
C68 O8 1.255(19)
C68 O7 1.30(2)
